data_2232023
loop_
_publ_author_name
'Kuai, Hai-Wei'
'Cheng, Xiao-Chun'

_publ_section_title
;
 <i>catena</i>-Poly[[diaquabis{\m~2~-3,5-bis[(pyridin-4-yl)methylamino]benzoato}nickel]
 monohydrate]
;
_journal_issue 10
_journal_name_full 'Acta Crystallographica Section E'
_journal_page_first m1458
_journal_page_last m1459
_journal_paper_doi 10.1107/S1600536811038633
_journal_volume 67
_journal_year 2011
_chemical_formula_iupac '[Ni (C19 H17 N4 O2)2 (H2 O)2], H2 O'
_chemical_formula_moiety 'C38 H38 N8 Ni O6, H2 O'
_chemical_formula_sum 'C38 H40 N8 Ni O7'
_chemical_formula_weight 779.49
_chemical_name_systematic
;
<i>catena</i>-Poly[[diaquabis{\m~2~-3,5-bis[(pyridin-4-yl)methylamino]\
benzoato}nickel] monohydrate]
;
_space_group_IT_number 14
_symmetry_cell_setting monoclinic
_symmetry_space_group_name_Hall '-P 2ybc'
_symmetry_space_group_name_H-M 'P 1 21/c 1'
_atom_sites_solution_hydrogens geom
_atom_sites_solution_primary direct
_atom_sites_solution_secondary difmap
_audit_creation_method SHELXL-97
_cell_angle_alpha 90.00
_cell_angle_beta 92.3240(10)
_cell_angle_gamma 90.00
_cell_formula_units_Z 2
_cell_length_a 10.7786(10)
_cell_length_b 9.3152(9)
_cell_length_c 18.1211(17)
_cell_measurement_reflns_used 2160
_cell_measurement_temperature 293(2)
_cell_measurement_theta_max 22.60
_cell_measurement_theta_min 2.46
_cell_volume 1817.9(3)
_computing_cell_refinement 'SAINT (Bruker, 2008)'
_computing_data_collection 'APEX2 (Bruker, 2008)'
_computing_data_reduction 'SAINT (Bruker, 2008)'
_computing_molecular_graphics 'DIAMOND (Brandenburg, 2000)'
_computing_publication_material 'SHELXTL (Sheldrick, 2008)'
_computing_structure_refinement 'SHELXL97 (Sheldrick, 2008)'
_computing_structure_solution 'SHELXS97 (Sheldrick, 2008)'
_diffrn_ambient_temperature 293(2)
_diffrn_measured_fraction_theta_full 0.981
_diffrn_measured_fraction_theta_max 0.981
_diffrn_measurement_device_type 'Bruker APEXII CCD area-detector'
_diffrn_measurement_method '\f and \w scans'
_diffrn_radiation_monochromator graphite
_diffrn_radiation_source 'fine-focus sealed tube'
_diffrn_radiation_type MoK\a
_diffrn_radiation_wavelength 0.71073
_diffrn_reflns_av_R_equivalents 0.0606
_diffrn_reflns_av_sigmaI/netI 0.0809
_diffrn_reflns_limit_h_max 11
_diffrn_reflns_limit_h_min -14
_diffrn_reflns_limit_k_max 11
_diffrn_reflns_limit_k_min -12
_diffrn_reflns_limit_l_max 23
_diffrn_reflns_limit_l_min -23
_diffrn_reflns_number 11129
_diffrn_reflns_theta_full 28.00
_diffrn_reflns_theta_max 28.00
_diffrn_reflns_theta_min 1.89
_diffrn_standards_number 0
_exptl_absorpt_coefficient_mu 0.596
_exptl_absorpt_correction_T_max 0.9003
_exptl_absorpt_correction_T_min 0.8801
_exptl_absorpt_correction_type multi-scan
_exptl_absorpt_process_details '(SADBAS; Sheldrick, 1996)'
_exptl_crystal_colour green
_exptl_crystal_density_diffrn 1.424
_exptl_crystal_density_method 'not measured'
_exptl_crystal_description block
_exptl_crystal_F_000 816
_exptl_crystal_size_max 0.22
_exptl_crystal_size_mid 0.20
_exptl_crystal_size_min 0.18
_refine_diff_density_max 0.438
_refine_diff_density_min -0.474
_refine_ls_extinction_method none
_refine_ls_goodness_of_fit_ref 0.902
_refine_ls_hydrogen_treatment constr
_refine_ls_matrix_type full
_refine_ls_number_parameters 250
_refine_ls_number_reflns 4300
_refine_ls_number_restraints 0
_refine_ls_restrained_S_all 0.902
_refine_ls_R_factor_all 0.0756
_refine_ls_R_factor_gt 0.0425
_refine_ls_shift/su_max 0.000
_refine_ls_shift/su_mean 0.000
_refine_ls_structure_factor_coef Fsqd
_refine_ls_weighting_details 'calc w=1/[\s^2^(Fo^2^)+(0.0321P)^2^] where P=(Fo^2^+2Fc^2^)/3'
_refine_ls_weighting_scheme calc
_refine_ls_wR_factor_gt 0.0832
_refine_ls_wR_factor_ref 0.0938
_reflns_number_gt 2688
_reflns_number_total 4300
_reflns_threshold_expression >2sigma(I)
_cod_data_source_file pv2448.cif
_cod_data_source_block I
_cod_original_sg_symbol_H-M 'P 21/c  '
_cod_database_code 2232023
_cod_database_fobs_code 2232023

loop_
_symmetry_equiv_pos_as_xyz
'x, y, z'
'-x, y+1/2, -z+1/2'
'-x, -y, -z'
'x, -y-1/2, z-1/2'

loop_
_atom_site_type_symbol
_atom_site_label
_atom_site_fract_x
_atom_site_fract_y
_atom_site_fract_z
_atom_site_U_iso_or_equiv
_atom_site_adp_type
_atom_site_calc_flag
_atom_site_refinement_flags
_atom_site_occupancy
_atom_site_symmetry_multiplicity
C C1 0.2314(2) 0.6148(2) 0.75121(13) 0.0339(6) Uani d . 1 1
C C2 0.3407(2) 0.6653(3) 0.78657(13) 0.0378(6) Uani d . 1 1
H H1 0.3675 0.6260 0.8316 0.045 Uiso calc R 1 1
C C3 0.4095(2) 0.7733(3) 0.75505(13) 0.0377(6) Uani d . 1 1
C C4 0.3705(2) 0.8302(3) 0.68700(13) 0.0394(6) Uani d . 1 1
H H2 0.4173 0.9009 0.6650 0.047 Uiso calc R 1 1
C C5 0.2619(2) 0.7814(2) 0.65213(12) 0.0324(5) Uani d . 1 1
C C6 0.1920(2) 0.6747(2) 0.68380(12) 0.0327(5) Uani d . 1 1
H H3 0.1189 0.6430 0.6601 0.039 Uiso calc R 1 1
C C12 0.1299(2) 0.1913(2) 0.61577(12) 0.0344(6) Uani d . 1 1
H H4 0.1999 0.1400 0.6032 0.041 Uiso calc R 1 1
C C13 0.1411(2) 0.2878(2) 0.67343(12) 0.0359(6) Uani d . 1 1
H H5 0.2170 0.2994 0.6990 0.043 Uiso calc R 1 1
C C14 0.0392(2) 0.3673(2) 0.69312(12) 0.0323(5) Uani d . 1 1
C C15 -0.0692(2) 0.3470(2) 0.65150(13) 0.0390(6) Uani d . 1 1
H H6 -0.1396 0.4001 0.6616 0.047 Uiso calc R 1 1
C C16 -0.0735(2) 0.2485(3) 0.59503(13) 0.0389(6) Uani d . 1 1
H H7 -0.1479 0.2371 0.5678 0.047 Uiso calc R 1 1
C C17 0.0430(2) 0.4665(2) 0.75874(13) 0.0389(6) Uani d . 1 1
H H8 -0.0025 0.5533 0.7456 0.047 Uiso calc R 1 1
H H9 0.0009 0.4206 0.7987 0.047 Uiso calc R 1 1
C C32 0.2739(3) 1.0393(3) 0.97764(16) 0.0556(8) Uani d . 1 1
H H11 0.2331 1.0256 1.0213 0.067 Uiso calc R 1 1
C C33 0.3599(2) 0.9375(3) 0.95793(15) 0.0499(7) Uani d . 1 1
H H12 0.3756 0.8582 0.9880 0.060 Uiso calc R 1 1
C C34 0.4219(2) 0.9538(3) 0.89414(15) 0.0429(6) Uani d . 1 1
C C35 0.3910(3) 1.0717(3) 0.85121(17) 0.0646(9) Uani d . 1 1
H H13 0.4277 1.0856 0.8062 0.078 Uiso calc R 1 1
C C36 0.3051(3) 1.1692(3) 0.87565(19) 0.0748(10) Uani d . 1 1
H H14 0.2877 1.2495 0.8466 0.090 Uiso calc R 1 1
C C37 0.5200(2) 0.8495(3) 0.87000(15) 0.0549(8) Uani d . 1 1
H H15 0.6009 0.8861 0.8861 0.066 Uiso calc R 1 1
H H16 0.5081 0.7587 0.8949 0.066 Uiso calc R 1 1
C C51 0.2157(2) 0.8553(2) 0.58246(13) 0.0325(5) Uani d . 1 1
N N11 0.02360(17) 0.16775(19) 0.57703(10) 0.0312(4) Uani d . 1 1
N N12 0.16700(19) 0.5057(2) 0.78483(10) 0.0402(5) Uani d . 1 1
H H10 0.1781 0.4972 0.8355 0.048 Uiso d R 1 1
N N31 0.2462(2) 1.1551(3) 0.93783(14) 0.0618(7) Uani d . 1 1
N N32 0.52039(17) 0.8233(2) 0.79128(12) 0.0503(6) Uani d . 1 1
H H17 0.5447 0.8995 0.7696 0.060 Uiso d R 1 1
Ni Ni1 0.0000 1.0000 0.5000 0.02782(13) Uani d S 1 2
O O1 0.09988(14) 0.86368(16) 0.57090(8) 0.0344(4) Uani d . 1 1
O O2 0.29410(15) 0.9082(2) 0.54080(10) 0.0502(5) Uani d . 1 1
O O3 0.15872(13) 1.06418(16) 0.44745(8) 0.0342(4) Uani d . 1 1
H H18 0.2116 1.0178 0.4756 0.041 Uiso d R 1 1
H H19 0.1664 1.1683 0.4476 0.041 Uiso d R 1 1
O O4 0.4743(5) -0.0193(9) 0.4494(3) 0.204(4) Uani d P 0.50 1
H H20 0.4269 -0.0406 0.4985 0.245 Uiso d PR 0.50 1
H H21 0.5132 0.0652 0.4551 0.245 Uiso d PR 0.50 1

loop_
_atom_site_aniso_label
_atom_site_aniso_U_11
_atom_site_aniso_U_22
_atom_site_aniso_U_33
_atom_site_aniso_U_12
_atom_site_aniso_U_13
_atom_site_aniso_U_23
C1 0.0435(14) 0.0271(13) 0.0308(13) 0.0031(11) -0.0003(11) -0.0066(10)
C2 0.0454(15) 0.0369(15) 0.0302(14) 0.0113(12) -0.0078(11) -0.0043(11)
C3 0.0293(13) 0.0405(15) 0.0427(15) 0.0071(11) -0.0058(11) -0.0113(12)
C4 0.0347(14) 0.0393(15) 0.0441(16) 0.0011(11) -0.0009(12) -0.0003(12)
C5 0.0333(13) 0.0313(13) 0.0323(13) 0.0051(10) -0.0006(10) -0.0001(10)
C6 0.0356(13) 0.0312(13) 0.0310(13) 0.0009(10) -0.0038(10) -0.0028(10)
C12 0.0332(13) 0.0323(14) 0.0380(14) -0.0011(11) 0.0047(11) -0.0062(11)
C13 0.0360(14) 0.0371(14) 0.0345(14) -0.0082(11) 0.0002(11) -0.0060(11)
C14 0.0426(14) 0.0250(13) 0.0297(13) -0.0068(11) 0.0069(11) 0.0010(10)
C15 0.0398(14) 0.0313(14) 0.0458(16) 0.0050(11) 0.0023(12) -0.0061(11)
C16 0.0354(14) 0.0368(15) 0.0439(16) 0.0017(11) -0.0064(12) -0.0030(11)
C17 0.0548(16) 0.0313(15) 0.0313(14) -0.0065(11) 0.0106(12) -0.0029(10)
C32 0.0563(19) 0.064(2) 0.0470(18) -0.0080(15) 0.0080(14) -0.0100(15)
C33 0.0539(18) 0.0496(17) 0.0457(17) -0.0045(14) -0.0064(14) -0.0002(14)
C34 0.0396(15) 0.0410(16) 0.0476(17) -0.0071(12) -0.0042(13) -0.0096(13)
C35 0.085(2) 0.0425(18) 0.069(2) -0.0043(17) 0.0315(18) -0.0008(16)
C36 0.108(3) 0.0388(18) 0.079(2) 0.0121(18) 0.028(2) 0.0042(16)
C37 0.0401(16) 0.069(2) 0.0540(19) 0.0042(14) -0.0149(13) -0.0180(15)
C51 0.0373(14) 0.0279(13) 0.0321(14) 0.0001(11) -0.0007(11) -0.0008(10)
N11 0.0333(11) 0.0293(11) 0.0310(11) -0.0016(9) -0.0002(8) -0.0021(8)
N12 0.0643(14) 0.0322(11) 0.0237(10) -0.0067(11) -0.0039(9) -0.0009(9)
N31 0.0758(18) 0.0476(16) 0.0629(17) 0.0067(13) 0.0152(14) -0.0085(13)
N32 0.0350(12) 0.0637(16) 0.0515(14) 0.0028(11) -0.0086(10) -0.0131(12)
Ni1 0.0319(2) 0.0265(2) 0.0248(2) -0.00238(19) -0.00169(16) -0.00021(18)
O1 0.0327(9) 0.0358(10) 0.0340(9) -0.0021(7) -0.0056(7) 0.0060(7)
O2 0.0358(10) 0.0643(13) 0.0509(12) -0.0005(9) 0.0071(8) 0.0203(10)
O3 0.0401(10) 0.0308(9) 0.0313(9) -0.0035(7) -0.0020(7) 0.0042(7)
O4 0.126(5) 0.383(11) 0.105(5) -0.158(6) 0.030(4) -0.026(6)

loop_
_atom_type_symbol
_atom_type_description
_atom_type_scat_dispersion_real
_atom_type_scat_dispersion_imag
_atom_type_scat_source
C C 0.0033 0.0016 'International Tables Vol C Tables 4.2.6.8 and 6.1.1.4'
H H 0.0000 0.0000 'International Tables Vol C Tables 4.2.6.8 and 6.1.1.4'
N N 0.0061 0.0033 'International Tables Vol C Tables 4.2.6.8 and 6.1.1.4'
O O 0.0106 0.0060 'International Tables Vol C Tables 4.2.6.8 and 6.1.1.4'
Ni Ni 0.3393 1.1124 'International Tables Vol C Tables 4.2.6.8 and 6.1.1.4'

loop_
_geom_angle_atom_site_label_1
_geom_angle_atom_site_label_2
_geom_angle_atom_site_label_3
_geom_angle_site_symmetry_1
_geom_angle_site_symmetry_3
_geom_angle
N12 C1 C6 . . 122.6(2)
N12 C1 C2 . . 118.2(2)
C6 C1 C2 . . 119.2(2)
C3 C2 C1 . . 120.6(2)
C3 C2 H1 . . 119.7
C1 C2 H1 . . 119.7
C2 C3 C4 . . 119.6(2)
C2 C3 N32 . . 120.1(2)
C4 C3 N32 . . 120.3(2)
C5 C4 C3 . . 120.0(2)
C5 C4 H2 . . 120.0
C3 C4 H2 . . 120.0
C4 C5 C6 . . 120.7(2)
C4 C5 C51 . . 118.5(2)
C6 C5 C51 . . 120.6(2)
C5 C6 C1 . . 119.9(2)
C5 C6 H3 . . 120.1
C1 C6 H3 . . 120.1
N11 C12 C13 . . 123.5(2)
N11 C12 H4 . . 118.3
C13 C12 H4 . . 118.3
C12 C13 C14 . . 119.8(2)
C12 C13 H5 . . 120.1
C14 C13 H5 . . 120.1
C15 C14 C13 . . 116.8(2)
C15 C14 C17 . . 120.8(2)
C13 C14 C17 . . 122.4(2)
C16 C15 C14 . . 120.1(2)
C16 C15 H6 . . 120.0
C14 C15 H6 . . 120.0
N11 C16 C15 . . 123.6(2)
N11 C16 H7 . . 118.2
C15 C16 H7 . . 118.2
N12 C17 C14 . . 114.09(19)
N12 C17 H8 . . 108.7
C14 C17 H8 . . 108.7
N12 C17 H9 . . 108.7
C14 C17 H9 . . 108.7
H8 C17 H9 . . 107.6
N31 C32 C33 . . 123.8(3)
N31 C32 H11 . . 118.1
C33 C32 H11 . . 118.1
C34 C33 C32 . . 119.9(3)
C34 C33 H12 . . 120.1
C32 C33 H12 . . 120.1
C33 C34 C35 . . 116.8(3)
C33 C34 C37 . . 123.0(3)
C35 C34 C37 . . 120.2(3)
C34 C35 C36 . . 119.5(3)
C34 C35 H13 . . 120.3
C36 C35 H13 . . 120.3
N31 C36 C35 . . 124.0(3)
N31 C36 H14 . . 118.0
C35 C36 H14 . . 118.0
N32 C37 C34 . . 115.0(2)
N32 C37 H15 . . 108.5
C34 C37 H15 . . 108.5
N32 C37 H16 . . 108.5
C34 C37 H16 . . 108.5
H15 C37 H16 . . 107.5
O2 C51 O1 . . 124.2(2)
O2 C51 C5 . . 118.4(2)
O1 C51 C5 . . 117.4(2)
C12 N11 C16 . . 116.2(2)
C12 N11 Ni1 . 1_545 123.26(15)
C16 N11 Ni1 . 1_545 120.24(15)
C1 N12 C17 . . 120.95(19)
C1 N12 H10 . . 116.9
C17 N12 H10 . . 112.6
C36 N31 C32 . . 116.0(3)
C3 N32 C37 . . 118.4(2)
C3 N32 H17 . . 109.1
C37 N32 H17 . . 109.0
O1 Ni1 O1 3_576 . 180.00(7)
O1 Ni1 O3 3_576 . 87.50(6)
O1 Ni1 O3 . . 92.50(6)
O1 Ni1 O3 3_576 3_576 92.50(6)
O1 Ni1 O3 . 3_576 87.50(6)
O3 Ni1 O3 . 3_576 180.0
O1 Ni1 N11 3_576 3_566 89.89(7)
O1 Ni1 N11 . 3_566 90.11(7)
O3 Ni1 N11 . 3_566 89.39(6)
O3 Ni1 N11 3_576 3_566 90.61(6)
O1 Ni1 N11 3_576 1_565 90.11(7)
O1 Ni1 N11 . 1_565 89.89(7)
O3 Ni1 N11 . 1_565 90.61(6)
O3 Ni1 N11 3_576 1_565 89.39(6)
N11 Ni1 N11 3_566 1_565 180.00(7)
C51 O1 Ni1 . . 128.76(15)
Ni1 O3 H18 . . 96.9
Ni1 O3 H19 . . 110.9
H18 O3 H19 . . 116.3
H20 O4 H21 . . 107.8

loop_
_geom_bond_atom_site_label_1
_geom_bond_atom_site_label_2
_geom_bond_site_symmetry_2
_geom_bond_distance
C1 N12 . 1.386(3)
C1 C6 . 1.393(3)
C1 C2 . 1.400(3)
C2 C3 . 1.387(3)
C2 H1 . 0.9300
C3 C4 . 1.392(3)
C3 N32 . 1.418(3)
C4 C5 . 1.383(3)
C4 H2 . 0.9300
C5 C6 . 1.386(3)
C5 C51 . 1.505(3)
C6 H3 . 0.9300
C12 N11 . 1.337(3)
C12 C13 . 1.380(3)
C12 H4 . 0.9300
C13 C14 . 1.383(3)
C13 H5 . 0.9300
C14 C15 . 1.378(3)
C14 C17 . 1.505(3)
C15 C16 . 1.374(3)
C15 H6 . 0.9300
C16 N11 . 1.340(3)
C16 H7 . 0.9300
C17 N12 . 1.446(3)
C17 H8 . 0.9700
C17 H9 . 0.9700
C32 N31 . 1.325(3)
C32 C33 . 1.383(4)
C32 H11 . 0.9300
C33 C34 . 1.367(3)
C33 H12 . 0.9300
C34 C35 . 1.379(4)
C34 C37 . 1.514(3)
C35 C36 . 1.383(4)
C35 H13 . 0.9300
C36 N31 . 1.322(3)
C36 H14 . 0.9300
C37 N32 . 1.447(3)
C37 H15 . 0.9700
C37 H16 . 0.9700
C51 O2 . 1.256(3)
C51 O1 . 1.260(3)
N11 Ni1 1_545 2.1038(18)
N12 H10 . 0.9247
N32 H17 . 0.8583
Ni1 O1 3_576 2.0761(15)
Ni1 O1 . 2.0761(15)
Ni1 O3 . 2.0792(14)
Ni1 O3 3_576 2.0792(14)
Ni1 N11 3_566 2.1038(18)
Ni1 N11 1_565 2.1038(18)
O3 H18 . 0.8647
O3 H19 . 0.9729
O4 H20 . 1.0633
O4 H21 . 0.8961

loop_
_geom_hbond_atom_site_label_D
_geom_hbond_atom_site_label_H
_geom_hbond_atom_site_label_A
_geom_hbond_site_symmetry_A
_geom_hbond_distance_DH
_geom_hbond_distance_HA
_geom_hbond_distance_DA
_geom_hbond_angle_DHA
N12 H10 O3 4_576 0.92 2.13 3.023(2) 163.1
O3 H18 O2 . 0.86 1.77 2.627(2) 169.0
O4 H21 O2 3_666 0.90 2.09 2.701(5) 124.6
O4 H20 O2 1_545 1.06 1.72 2.690(5) 149.6
O3 H19 N31 4_585 0.97 1.87 2.787(3) 156.4
C2 H1 O4 4_566 0.93 2.58 3.505(6) 172.0
C37 H16 O4 4_566 0.97 2.47 3.440(8) 176.0

loop_
_geom_torsion_atom_site_label_1
_geom_torsion_atom_site_label_2
_geom_torsion_atom_site_label_3
_geom_torsion_atom_site_label_4
_geom_torsion_site_symmetry_1
_geom_torsion_site_symmetry_4
_geom_torsion
N12 C1 C2 C3 . . 179.4(2)
C6 C1 C2 C3 . . -0.1(3)
C1 C2 C3 C4 . . -1.1(3)
C1 C2 C3 N32 . . -179.8(2)
C2 C3 C4 C5 . . 1.6(4)
N32 C3 C4 C5 . . -179.7(2)
C3 C4 C5 C6 . . -0.9(4)
C3 C4 C5 C51 . . 174.0(2)
C4 C5 C6 C1 . . -0.4(3)
C51 C5 C6 C1 . . -175.1(2)
N12 C1 C6 C5 . . -178.6(2)
C2 C1 C6 C5 . . 0.9(3)
N11 C12 C13 C14 . . -0.8(4)
C12 C13 C14 C15 . . -1.6(3)
C12 C13 C14 C17 . . 175.6(2)
C13 C14 C15 C16 . . 2.0(3)
C17 C14 C15 C16 . . -175.3(2)
C14 C15 C16 N11 . . 0.1(4)
C15 C14 C17 N12 . . -164.7(2)
C13 C14 C17 N12 . . 18.1(3)
N31 C32 C33 C34 . . 0.0(4)
C32 C33 C34 C35 . . -1.9(4)
C32 C33 C34 C37 . . 178.1(2)
C33 C34 C35 C36 . . 2.9(4)
C37 C34 C35 C36 . . -177.2(3)
C34 C35 C36 N31 . . -2.0(5)
C33 C34 C37 N32 . . 142.8(3)
C35 C34 C37 N32 . . -37.1(4)
C4 C5 C51 O2 . . 31.6(3)
C6 C5 C51 O2 . . -153.6(2)
C4 C5 C51 O1 . . -146.4(2)
C6 C5 C51 O1 . . 28.4(3)
C13 C12 N11 C16 . . 2.7(3)
C13 C12 N11 Ni1 . 1_545 -170.66(17)
C15 C16 N11 C12 . . -2.4(4)
C15 C16 N11 Ni1 . 1_545 171.21(18)
C6 C1 N12 C17 . . -11.8(3)
C2 C1 N12 C17 . . 168.7(2)
C14 C17 N12 C1 . . 82.0(3)
C35 C36 N31 C32 . . 0.1(5)
C33 C32 N31 C36 . . 0.9(4)
C2 C3 N32 C37 . . -44.2(3)
C4 C3 N32 C37 . . 137.1(3)
C34 C37 N32 C3 . . -56.3(3)
O2 C51 O1 Ni1 . . -16.3(3)
C5 C51 O1 Ni1 . . 161.54(15)
O1 Ni1 O1 C51 3_576 . -9E1(10)
O3 Ni1 O1 C51 . . 12.11(19)
O3 Ni1 O1 C51 3_576 . -167.89(19)
N11 Ni1 O1 C51 3_566 . 101.51(19)
N11 Ni1 O1 C51 1_565 . -78.49(19)
